data_2004730
loop_
_publ_author_name
'Bhaduri, S.'
'Rugmini, V.'
'Sapre, N. Y.'
'Jones, P. G.'

_publ_section_title
;
 Dimeric Iodo[1,1-di(2-pyridyl)-3-butenolato]copper(II)
 Bis(acetonitrile) Solvate, [Cu~2~(C~14~H~13~N~2~O)~2~I~2~].2CH~3~CN
;
_journal_issue 4
_journal_name_full 'Acta Crystallographica Section C'
_journal_page_first 804
_journal_page_last 806
_journal_paper_doi 10.1107/S0108270195013953
_journal_volume 52
_journal_year 1996
_chemical_formula_iupac '[Cu2 (C14 H13 N2 O1)2 I2], 2C1 H3 C1 N1'
_chemical_formula_moiety 'C28 H26 Cu2 I2 N4 O2, 2(C2 H3 N)'
_chemical_formula_sum 'C32 H32 Cu2 I2 N6 O2'
_chemical_formula_weight 913.52
_chemical_name_systematic ?
_space_group_IT_number 61
_symmetry_cell_setting orthorhombic
_symmetry_space_group_name_Hall '-P 2ac 2ab'
_symmetry_space_group_name_H-M 'P b c a'
_audit_creation_method SHELXL
_cell_angle_alpha 90.
_cell_angle_beta 90.
_cell_angle_gamma 90.
_cell_formula_units_Z 8
_cell_length_a 15.442(3)
_cell_length_b 14.865(4)
_cell_length_c 30.383(7)
_cell_measurement_reflns_used 50
_cell_measurement_temperature 173(2)
_cell_measurement_theta_max 11.5
_cell_measurement_theta_min 10
_cell_volume 6974(3)
_computing_cell_refinement 'Nicolet P3 software'
_computing_data_collection 'Nicolet P3 software'
_computing_data_reduction 'XDISK (Siemens, 1991)'
_computing_molecular_graphics 'XP (Siemens, 1994)'
_computing_publication_material SHELXL93
_computing_structure_refinement 'SHELXL93 (Sheldrick, 1993)'
_computing_structure_solution 'SHELXS86 (Sheldrick, 1990)'
_diffrn_ambient_temperature 173(2)
_diffrn_measurement_device 'Siemens R3'
_diffrn_measurement_method \w
_diffrn_radiation_monochromator graphite
_diffrn_radiation_source 'fine-focus sealed tube'
_diffrn_radiation_type MoK\a
_diffrn_radiation_wavelength 0.71073
_diffrn_reflns_av_R_equivalents 0.0233
_diffrn_reflns_av_sigmaI/netI 0.0399
_diffrn_reflns_limit_h_max 18
_diffrn_reflns_limit_h_min 0
_diffrn_reflns_limit_k_max 4
_diffrn_reflns_limit_k_min -17
_diffrn_reflns_limit_l_max 6
_diffrn_reflns_limit_l_min -36
_diffrn_reflns_number 8133
_diffrn_reflns_theta_max 25.05
_diffrn_reflns_theta_min 3.05
_diffrn_standards_decay_% 0
_diffrn_standards_interval_count 247
_diffrn_standards_number 3
_exptl_absorpt_coefficient_mu 3.027
_exptl_absorpt_correction_T_max 0.855
_exptl_absorpt_correction_T_min 0.709
_exptl_absorpt_correction_type '\y scans (XEMP; Siemens, 1989)'
_exptl_crystal_colour green
_exptl_crystal_density_diffrn 1.740
_exptl_crystal_density_method none
_exptl_crystal_description prism
_exptl_crystal_F_000 3568
_exptl_crystal_size_max 0.55
_exptl_crystal_size_mid 0.45
_exptl_crystal_size_min 0.40
_refine_diff_density_max 0.754
_refine_diff_density_min -0.580
_refine_ls_extinction_method none
_refine_ls_goodness_of_fit_all 1.072
_refine_ls_goodness_of_fit_obs 1.016
_refine_ls_hydrogen_treatment 'H atoms riding'
_refine_ls_matrix_type full
_refine_ls_number_parameters 397
_refine_ls_number_reflns 6165
_refine_ls_number_restraints 59
_refine_ls_restrained_S_all 1.072
_refine_ls_restrained_S_obs 1.010
_refine_ls_R_factor_all 0.0639
_refine_ls_R_factor_obs 0.0344
_refine_ls_shift/esd_max 0.093
_refine_ls_shift/esd_mean 0.003
_refine_ls_structure_factor_coef Fsqd
_refine_ls_weighting_scheme
;
calc w = 1/[\s^2^(F~o~^2^) + (0.0383P)^2^ + 19.4731P]
where P = (F~o~^2^ + 2F~c~^2^)/3
;
_refine_ls_wR_factor_all 0.0973
_refine_ls_wR_factor_obs 0.0766
_reflns_number_observed 4403
_reflns_number_total 6170
_reflns_observed_criterion >2sigma(I)
_cod_data_source_file fg1121.cif
_cod_data_source_block indi
_cod_depositor_comments
;
 Marking attached hydrogen atoms.

 Antanas Vaitkus,
 2017-03-24

The following automatic conversions were performed:

'_geom_bond_publ_flag' value 'Y' changed to 'y' according to
/home/saulius/struct/CIF-dictionaries/cif_core.dic dictionary named
'cif_core.dic' version 2.4.1 from 2010-06-29 (13
times).

'_geom_angle_publ_flag' value 'Y' changed to 'y' according
to /home/saulius/struct/CIF-dictionaries/cif_core.dic dictionary
named 'cif_core.dic' version 2.4.1 from 2010-06-29 (20 times).

Automatic conversion script
Id: cif_fix_values 1715 2011-07-08 13:25:40Z adriana 
;
_cod_original_cell_volume 6974.(3)
_cod_database_code 2004730

loop_
_symmetry_equiv_pos_as_xyz
'x, y, z'
'-x+1/2, -y, z+1/2'
'-x, y+1/2, -z+1/2'
'x+1/2, -y+1/2, -z'
'-x, -y, -z'
'x-1/2, y, -z-1/2'
'x, -y-1/2, z-1/2'
'-x-1/2, y-1/2, z'

loop_
_atom_site_aniso_label
_atom_site_aniso_U_11
_atom_site_aniso_U_22
_atom_site_aniso_U_33
_atom_site_aniso_U_12
_atom_site_aniso_U_13
_atom_site_aniso_U_23
Cu1 0.0220(3) 0.0276(4) 0.0207(3) 0.0005(3) -0.0002(3) -0.0013(3)
Cu2 0.0254(3) 0.0246(4) 0.0204(3) 0.0041(3) -0.0005(3) 0.0000(3)
I1 0.0318(2) 0.0292(2) 0.0235(2) -0.0044(2) 0.0000(2) -0.0021(2)
I2 0.0389(2) 0.0369(2) 0.0277(2) 0.0083(2) 0.0103(2) 0.0085(2)
C1 0.019(3) 0.030(3) 0.020(3) -0.002(2) -0.002(2) 0.001(2)
C2 0.025(3) 0.055(4) 0.021(3) 0.006(3) -0.002(2) 0.003(3)
C3 0.044(4) 0.055(5) 0.032(4) -0.001(3) -0.011(3) 0.017(3)
C4 0.052(4) 0.053(5) 0.056(5) 0.011(4) 0.003(4) 0.015(4)
C5 0.031(3) 0.021(3) 0.025(3) 0.001(2) -0.002(2) 0.005(2)
C6 0.037(4) 0.040(4) 0.026(3) 0.006(3) -0.007(3) 0.001(3)
C7 0.039(4) 0.037(4) 0.042(4) -0.001(3) -0.009(3) -0.005(3)
C8 0.042(4) 0.053(4) 0.062(5) -0.001(4) -0.011(4) -0.020(4)
O1 0.017(2) 0.027(2) 0.019(2) 0.003(2) -0.0008(15) 0.002(2)
O2 0.026(2) 0.021(2) 0.023(2) 0.003(2) -0.004(2) 0.003(2)
N1 0.026(2) 0.033(3) 0.017(2) 0.000(2) 0.004(2) -0.003(2)
C12 0.029(3) 0.025(3) 0.027(3) -0.002(2) 0.002(2) 0.001(2)
C13 0.021(3) 0.045(4) 0.034(3) 0.005(3) -0.004(3) -0.002(3)
C14 0.020(3) 0.053(4) 0.051(4) 0.006(3) 0.004(3) -0.001(4)
C15 0.028(3) 0.055(4) 0.037(4) 0.001(3) 0.011(3) -0.005(3)
C16 0.030(3) 0.046(4) 0.025(3) -0.002(3) 0.003(3) -0.003(3)
N2 0.030(3) 0.031(3) 0.028(3) -0.001(2) -0.001(2) -0.003(2)
C22 0.028(3) 0.035(3) 0.018(3) -0.008(3) -0.001(2) 0.001(3)
C23 0.033(4) 0.052(4) 0.039(4) -0.001(3) -0.007(3) -0.009(3)
C24 0.051(5) 0.048(5) 0.058(5) -0.019(4) -0.010(4) -0.007(4)
C25 0.053(4) 0.029(4) 0.059(5) -0.007(3) -0.011(4) -0.005(3)
C26 0.048(4) 0.030(4) 0.037(4) -0.003(3) -0.001(3) -0.011(3)
N3 0.031(3) 0.028(3) 0.024(3) 0.007(2) -0.005(2) -0.003(2)
C32 0.024(3) 0.027(3) 0.029(3) -0.002(3) -0.007(2) 0.001(3)
C33 0.048(4) 0.030(3) 0.029(3) 0.011(3) 0.001(3) 0.002(3)
C34 0.042(4) 0.040(4) 0.047(4) 0.017(3) -0.002(3) -0.002(3)
C35 0.051(4) 0.040(4) 0.036(4) 0.018(3) 0.001(3) -0.010(3)
C36 0.045(4) 0.035(3) 0.025(3) 0.008(3) -0.006(3) -0.003(3)
N4 0.031(3) 0.025(3) 0.027(3) -0.006(2) 0.001(2) 0.004(2)
C42 0.036(3) 0.024(3) 0.016(3) 0.001(3) 0.000(2) 0.001(2)
C43 0.051(4) 0.032(3) 0.034(4) 0.004(3) 0.005(3) 0.012(3)
C44 0.072(5) 0.031(4) 0.041(4) -0.008(4) 0.004(4) 0.008(3)
C45 0.054(4) 0.036(4) 0.036(4) -0.017(3) 0.003(3) 0.007(3)
C46 0.034(4) 0.046(4) 0.039(4) -0.007(3) 0.001(3) 0.006(3)
C91 0.055(5) 0.109(9) 0.146(11) -0.011(6) -0.009(6) -0.009(8)
C92 0.063(5) 0.060(5) 0.074(6) -0.001(5) 0.014(5) -0.007(5)
N91 0.066(5) 0.114(7) 0.150(9) 0.017(6) -0.008(6) -0.024(7)
C93 0.196(16) 0.40(3) 0.088(10) -0.216(19) 0.073(11) -0.081(14)
C94 0.203(17) 0.192(16) 0.081(10) 0.125(16) -0.015(10) 0.031(10)
N92 0.156(12) 0.127(10) 0.142(12) 0.021(9) -0.041(9) 0.022(9)

loop_
_atom_site_label
_atom_site_occupancy
_atom_site_fract_x
_atom_site_fract_y
_atom_site_fract_z
_atom_site_U_iso_or_equiv
_atom_site_thermal_displace_type
_atom_site_calc_flag
_atom_site_refinement_flags
_atom_site_type_symbol
_atom_site_attached_hydrogens
Cu1 1 0.45491(4) 0.30972(5) 0.58848(2) 0.0234(2) Uani d . Cu 0
Cu2 1 0.37765(4) 0.37347(5) 0.66967(2) 0.0235(2) Uani d . Cu 0
I1 1 0.40393(2) 0.19840(3) 0.52569(1) 0.02815(11) Uani d . I 0
I2 1 0.33614(3) 0.31172(3) 0.74923(1) 0.03449(12) Uani d . I 0
C1 1 0.5542(3) 0.3106(4) 0.6672(2) 0.0231(12) Uani d . C 0
C2 1 0.5753(4) 0.2634(5) 0.7113(2) 0.0333(14) Uani d . C 0
H2A 1 0.6354(4) 0.2785(5) 0.7199(2) 0.040 Uiso calc R H 0
H2B 1 0.5362(4) 0.2870(5) 0.7344(2) 0.040 Uiso calc R H 0
C3 1 0.5663(5) 0.1643(5) 0.7092(2) 0.044(2) Uani d . C 0
H3 1 0.5127(5) 0.1411(5) 0.6989(2) 0.052 Uiso calc R H 0
C4 1 0.6255(5) 0.1063(5) 0.7202(2) 0.054(2) Uani d . C 0
H4A 1 0.6802(5) 0.1266(5) 0.7306(2) 0.064 Uiso calc R H 0
H4B 1 0.6142(5) 0.0437(5) 0.7178(2) 0.064 Uiso calc R H 0
C5 1 0.3176(4) 0.4394(4) 0.5876(2) 0.0259(13) Uani d . C 0
C6 1 0.2641(4) 0.4231(4) 0.5456(2) 0.0340(15) Uani d . C 0
H6A 1 0.2481(4) 0.4820(4) 0.5326(2) 0.041 Uiso calc R H 0
H6B 1 0.3005(4) 0.3909(4) 0.5239(2) 0.041 Uiso calc R H 0
C7 1 0.1832(4) 0.3697(5) 0.5534(2) 0.039(2) Uani d . C 0
H7 1 0.1887(4) 0.3122(5) 0.5669(2) 0.047 Uiso calc R H 0
C8 1 0.1052(4) 0.3973(5) 0.5429(3) 0.052(2) Uani d . C 0
H8A 1 0.0975(4) 0.4544(5) 0.5294(3) 0.063 Uiso calc R H 0
H8B 1 0.0565(4) 0.3602(5) 0.5487(3) 0.063 Uiso calc R H 0
O1 1 0.4686(2) 0.2893(2) 0.65445(11) 0.0209(8) Uani d . O 0
O2 1 0.3430(2) 0.3563(2) 0.60616(12) 0.0234(8) Uani d . O 0
N1 1 0.5790(3) 0.2767(3) 0.59016(14) 0.0252(11) Uani d . N 0
C12 1 0.6154(4) 0.2803(4) 0.6305(2) 0.0269(13) Uani d . C 0
C13 1 0.7025(4) 0.2613(4) 0.6363(2) 0.0333(14) Uani d . C 0
H13 1 0.7273(4) 0.2624(4) 0.6649(2) 0.040 Uiso calc R H 0
C14 1 0.7534(4) 0.2407(5) 0.5998(2) 0.042(2) Uani d . C 0
H14 1 0.8132(4) 0.2279(5) 0.6032(2) 0.050 Uiso calc R H 0
C15 1 0.7163(4) 0.2391(5) 0.5589(2) 0.040(2) Uani d . C 0
H15 1 0.7503(4) 0.2269(5) 0.5335(2) 0.048 Uiso calc R H 0
C16 1 0.6289(4) 0.2555(4) 0.5551(2) 0.0339(14) Uani d . C 0
H16 1 0.6027(4) 0.2518(4) 0.5269(2) 0.041 Uiso calc R H 0
N2 1 0.4886(3) 0.4575(3) 0.6769(2) 0.0294(11) Uani d . N 0
C22 1 0.5635(4) 0.4134(4) 0.6737(2) 0.0267(13) Uani d . C 0
C23 1 0.6421(4) 0.4571(5) 0.6768(2) 0.042(2) Uani d . C 0
H23 1 0.6946(4) 0.4241(5) 0.6749(2) 0.050 Uiso calc R H 0
C24 1 0.6438(5) 0.5495(5) 0.6826(2) 0.052(2) Uani d . C 0
H24 1 0.6974(5) 0.5807(5) 0.6844(2) 0.062 Uiso calc R H 0
C25 1 0.5672(5) 0.5951(5) 0.6855(2) 0.047(2) Uani d . C 0
H25 1 0.5669(5) 0.6585(5) 0.6896(2) 0.056 Uiso calc R H 0
C26 1 0.4908(4) 0.5484(4) 0.6827(2) 0.038(2) Uani d . C 0
H26 1 0.4377(4) 0.5805(4) 0.6848(2) 0.046 Uiso calc R H 0
N3 1 0.2861(3) 0.4674(3) 0.66464(15) 0.0276(11) Uani d . N 0
C32 1 0.2671(3) 0.4906(4) 0.6230(2) 0.0266(13) Uani d . C 0
C33 1 0.2061(4) 0.5565(4) 0.6142(2) 0.0356(15) Uani d . C 0
H33 1 0.1920(4) 0.5714(4) 0.5846(2) 0.043 Uiso calc R H 0
C34 1 0.1657(4) 0.6003(5) 0.6487(2) 0.043(2) Uani d . C 0
H34 1 0.1252(4) 0.6470(5) 0.6431(2) 0.052 Uiso calc R H 0
C35 1 0.1847(4) 0.5758(5) 0.6913(2) 0.042(2) Uani d . C 0
H35 1 0.1568(4) 0.6041(5) 0.7154(2) 0.051 Uiso calc R H 0
C36 1 0.2454(4) 0.5091(4) 0.6981(2) 0.0347(14) Uani d . C 0
H36 1 0.2589(4) 0.4920(4) 0.7274(2) 0.042 Uiso calc R H 0
N4 1 0.4707(3) 0.4466(3) 0.5707(2) 0.0278(11) Uani d . N 0
C42 1 0.3979(4) 0.4944(4) 0.5742(2) 0.0252(12) Uani d . C 0
C43 1 0.3966(5) 0.5860(4) 0.5650(2) 0.039(2) Uani d . C 0
H43 1 0.3441(5) 0.6190(4) 0.5671(2) 0.047 Uiso calc R H 0
C44 1 0.4716(5) 0.6280(5) 0.5528(2) 0.048(2) Uani d . C 0
H44 1 0.4715(5) 0.6906(5) 0.5465(2) 0.058 Uiso calc R H 0
C45 1 0.5472(5) 0.5793(4) 0.5498(2) 0.042(2) Uani d . C 0
H45 1 0.6000(5) 0.6076(4) 0.5416(2) 0.050 Uiso calc R H 0
C46 1 0.5445(4) 0.4889(5) 0.5588(2) 0.040(2) Uani d . C 0
H46 1 0.5963(4) 0.4548(5) 0.5567(2) 0.048 Uiso calc R H 0
C91 1 0.9158(6) -0.0174(8) 0.0895(4) 0.103(4) Uani d U C 3
C92 1 0.8266(6) -0.0008(6) 0.0786(3) 0.066(2) Uani d DU C 0
N91 1 0.7559(6) 0.0099(7) 0.0697(4) 0.110(3) Uani d DU N 0
C93 1 0.3667(12) 0.7873(16) 0.6676(5) 0.227(12) Uani d U C 3
C94 1 0.4496(13) 0.7968(13) 0.6491(5) 0.158(8) Uani d DU C 0
N92 1 0.5165(9) 0.7932(9) 0.6315(5) 0.142(5) Uani d DU N 0

loop_
_atom_type_symbol
_atom_type_description
_atom_type_scat_dispersion_real
_atom_type_scat_dispersion_imag
_atom_type_scat_source
C C 0.0033 0.0016 'International Tables Vol C Tables 4.2.6.8 and 6.1.1.4'
H H 0.0000 0.0000 'International Tables Vol C Tables 4.2.6.8 and 6.1.1.4'
N N 0.0061 0.0033 'International Tables Vol C Tables 4.2.6.8 and 6.1.1.4'
O O 0.0106 0.0060 'International Tables Vol C Tables 4.2.6.8 and 6.1.1.4'
Cu Cu 0.3201 1.2651 'International Tables Vol C Tables 4.2.6.8 and 6.1.1.4'
I I -0.4742 1.8119 'International Tables Vol C Tables 4.2.6.8 and 6.1.1.4'

loop_
_geom_angle_atom_site_label_1
_geom_angle_atom_site_label_2
_geom_angle_atom_site_label_3
_geom_angle_site_symmetry_3
_geom_angle
_geom_angle_publ_flag
O2 Cu1 N1 . 161.0(2) y
O2 Cu1 O1 . 82.74(14) y
N1 Cu1 O1 . 80.6(2) y
O2 Cu1 N4 . 80.2(2) y
N1 Cu1 N4 . 97.6(2) y
O1 Cu1 N4 . 112.5(2) y
O2 Cu1 I1 . 99.09(11) y
N1 Cu1 I1 . 98.72(13) y
O1 Cu1 I1 . 130.31(11) y
N4 Cu1 I1 . 116.78(13) y
O1 Cu2 N3 . 161.6(2) y
O1 Cu2 O2 . 83.27(15) y
N3 Cu2 O2 . 80.0(2) y
O1 Cu2 N2 . 79.6(2) y
N3 Cu2 N2 . 99.6(2) y
O2 Cu2 N2 . 112.7(2) y
O1 Cu2 I2 . 99.70(11) y
N3 Cu2 I2 . 98.06(14) y
O2 Cu2 I2 . 139.46(11) y
N2 Cu2 I2 . 107.57(13) y
O1 C1 C12 . 108.1(4) no
O1 C1 C2 . 109.5(4) no
C12 C1 C2 . 111.5(5) no
O1 C1 C22 . 110.1(4) no
C12 C1 C22 . 109.0(4) no
C2 C1 C22 . 108.5(5) no
C3 C2 C1 . 113.2(5) no
C4 C3 C2 . 125.6(7) no
O2 C5 C32 . 107.3(4) no
O2 C5 C42 . 110.2(4) no
C32 C5 C42 . 109.4(5) no
O2 C5 C6 . 110.0(5) no
C32 C5 C6 . 112.8(5) no
C42 C5 C6 . 107.1(5) no
C7 C6 C5 . 113.4(5) no
C8 C7 C6 . 124.0(7) no
C1 O1 Cu2 . 117.9(3) no
C1 O1 Cu1 . 109.5(3) no
Cu2 O1 Cu1 . 93.61(14) no
C5 O2 Cu1 . 116.7(3) no
C5 O2 Cu2 . 110.1(3) no
Cu1 O2 Cu2 . 94.20(15) no
C12 N1 C16 . 119.2(5) no
C12 N1 Cu1 . 114.6(4) no
C16 N1 Cu1 . 126.1(4) no
N1 C12 C13 . 120.8(5) no
N1 C12 C1 . 114.6(5) no
C13 C12 C1 . 124.5(5) no
C12 C13 C14 . 119.3(6) no
C15 C14 C13 . 119.4(6) no
C14 C15 C16 . 118.9(6) no
N1 C16 C15 . 122.3(6) no
C22 N2 C26 . 118.3(5) no
C22 N2 Cu2 . 113.7(4) no
C26 N2 Cu2 . 127.9(4) no
N2 C22 C23 . 121.8(6) no
N2 C22 C1 . 114.4(5) no
C23 C22 C1 . 123.8(6) no
C22 C23 C24 . 119.6(7) no
C25 C24 C23 . 118.9(7) no
C24 C25 C26 . 119.3(6) no
N2 C26 C25 . 122.1(6) no
C32 N3 C36 . 119.3(5) no
C32 N3 Cu2 . 114.0(4) no
C36 N3 Cu2 . 126.6(4) no
N3 C32 C33 . 120.9(5) no
N3 C32 C5 . 114.9(5) no
C33 C32 C5 . 124.2(5) no
C34 C33 C32 . 119.5(6) no
C35 C34 C33 . 119.5(6) no
C34 C35 C36 . 118.4(6) no
N3 C36 C35 . 122.4(6) no
C42 N4 C46 . 119.0(5) no
C42 N4 Cu1 . 113.2(4) no
C46 N4 Cu1 . 127.8(4) no
N4 C42 C43 . 121.2(6) no
N4 C42 C5 . 114.7(5) no
C43 C42 C5 . 124.1(5) no
C44 C43 C42 . 119.3(6) no
C43 C44 C45 . 119.8(6) no
C46 C45 C44 . 118.3(6) no
N4 C46 C45 . 122.4(7) no
N91 C92 C91 . 178.1(12) ?
N92 C94 C93 3_656 171.(2) ?

loop_
_geom_bond_atom_site_label_1
_geom_bond_atom_site_label_2
_geom_bond_site_symmetry_2
_geom_bond_distance
_geom_bond_publ_flag
Cu1 Cu2 . 2.8990(10) y
Cu1 O2 . 1.938(4) y
Cu1 N1 . 1.979(5) y
Cu1 O1 . 2.038(4) y
Cu1 N4 . 2.120(5) y
Cu1 I1 . 2.6454(9) y
Cu2 O1 . 1.938(3) y
Cu2 N3 . 1.993(5) y
Cu2 O2 . 2.019(4) y
Cu2 N2 . 2.131(5) y
Cu2 I2 . 2.6639(9) y
C1 O1 . 1.412(6) y
C1 C12 . 1.530(8) no
C1 C2 . 1.547(8) no
C1 C22 . 1.548(8) no
C2 C3 . 1.482(10) no
C3 C4 . 1.300(9) no
C5 O2 . 1.412(6) y
C5 C32 . 1.531(8) no
C5 C42 . 1.541(8) no
C5 C6 . 1.542(8) no
C6 C7 . 1.500(9) no
C7 C8 . 1.312(9) no
N1 C12 . 1.349(7) no
N1 C16 . 1.352(7) no
C12 C13 . 1.386(8) no
C13 C14 . 1.395(8) no
C14 C15 . 1.368(9) no
C15 C16 . 1.375(8) no
N2 C22 . 1.334(7) no
N2 C26 . 1.363(7) no
C22 C23 . 1.379(8) no
C23 C24 . 1.385(10) no
C24 C25 . 1.366(10) no
C25 C26 . 1.372(9) no
N3 C32 . 1.343(7) no
N3 C36 . 1.346(7) no
C32 C33 . 1.385(8) no
C33 C34 . 1.383(9) no
C34 C35 . 1.375(9) no
C35 C36 . 1.379(8) no
N4 C42 . 1.334(7) no
N4 C46 . 1.349(7) no
C42 C43 . 1.390(8) no
C43 C44 . 1.366(9) no
C44 C45 . 1.377(10) no
C45 C46 . 1.373(9) no
C91 C92 . 1.439(13) ?
C92 N91 . 1.135(11) ?
C93 C94 3_646 1.41(2) ?
C94 N92 . 1.17(2) ?
C94 C93 3_656 1.41(2) ?
